data_4129840
loop_
_publ_author_name
'Niu, Zheng'
'Fang, Sheng'
'Liu, Xiao'
'Ma, Jian-Gong'
'Ma, Shengqian'
'Cheng, Peng'

_publ_section_title
;
 Coordination-Driven Polymerization of Supramolecular Nanocages.
;
_journal_issue 47
_journal_name_full 'Journal of the American Chemical Society'
_journal_page_first 14873
_journal_page_last 14876
_journal_paper_doi 10.1021/jacs.5b10815
_journal_volume 137
_journal_year 2015
_chemical_formula_moiety 'C281 H434 Cu24 O212 S10'
_chemical_formula_sum 'C281 H434 Cu24 O212 S10'
_chemical_formula_weight 9050.08
_space_group_crystal_system triclinic
_space_group_IT_number 2
_space_group_name_Hall '-P 1'
_space_group_name_H-M_alt 'P -1'
_atom_sites_solution_hydrogens mixed
_audit_creation_date 2014-12-20
_audit_creation_method
;
Olex2 1.2-beta
(compiled 2014.11.28 svn.r3106 for OlexSys, GUI svn.r4959)
;
_cell_angle_alpha 61.777(2)
_cell_angle_beta 63.599(3)
_cell_angle_gamma 77.407(2)
_cell_formula_units_Z 1
_cell_length_a 22.9056(6)
_cell_length_b 24.2276(5)
_cell_length_c 24.8145(6)
_cell_measurement_reflns_used 12864
_cell_measurement_temperature 123.6(5)
_cell_measurement_theta_max 29.1009
_cell_measurement_theta_min 2.8383
_cell_volume 10867.6(6)
_computing_cell_refinement
;
CrysAlisPro, Agilent Technologies,
Version 1.171.36.21 (release 14-08-2012 CrysAlis171 .NET)
(compiled Sep 14 2012,17:21:16)
;
_computing_data_collection
;
CrysAlisPro, Agilent Technologies,
Version 1.171.36.21 (release 14-08-2012 CrysAlis171 .NET)
(compiled Sep 14 2012,17:21:16)
;
_computing_data_reduction
;
CrysAlisPro, Agilent Technologies,
Version 1.171.36.21 (release 14-08-2012 CrysAlis171 .NET)
(compiled Sep 14 2012,17:21:16)
;
_computing_molecular_graphics 'Olex2 (Dolomanov et al., 2009)'
_computing_publication_material 'Olex2 (Dolomanov et al., 2009)'
_computing_structure_refinement 'ShelXL (Sheldrick, 2008)'
_diffrn_ambient_temperature 123.6(5)
_diffrn_detector_area_resol_mean 16.2116
_diffrn_measured_fraction_theta_full 0.971
_diffrn_measured_fraction_theta_max 0.997
_diffrn_measurement_details
;
#__ type_ start__ end____ width___ exp.time_
  1 omega   -3.00   87.00   1.0000   40.0000
omega____ theta____ kappa____ phi______ frames
    -       18.1935   57.0000    0.0000 90

#__ type_ start__ end____ width___ exp.time_
  2 omega  -51.00  -24.00   1.0000   40.0000
omega____ theta____ kappa____ phi______ frames
    -       18.1935  -57.0000 -150.0000 27

#__ type_ start__ end____ width___ exp.time_
  3 omega  -10.00   71.00   1.0000   40.0000
omega____ theta____ kappa____ phi______ frames
    -       18.1935   77.0000   90.0000 81

#__ type_ start__ end____ width___ exp.time_
  4 omega   34.00   95.00   1.0000   40.0000
omega____ theta____ kappa____ phi______ frames
    -       18.1935 -178.0000 -120.0000 61

#__ type_ start__ end____ width___ exp.time_
  5 omega  -12.00   35.00   1.0000   40.0000
omega____ theta____ kappa____ phi______ frames
    -       18.1935   77.0000 -120.0000 47

#__ type_ start__ end____ width___ exp.time_
  6 omega  -40.00   34.00   1.0000   40.0000
omega____ theta____ kappa____ phi______ frames
    -       18.1935  -37.0000 -150.0000 74

#__ type_ start__ end____ width___ exp.time_
  7 omega  -88.00  -47.00   1.0000   40.0000
omega____ theta____ kappa____ phi______ frames
    -      -18.6622  -77.0000  120.0000 41
;
_diffrn_measurement_device_type 'SuperNova, Single source at offset), Eos'
_diffrn_measurement_method '\w scans'
_diffrn_orient_matrix_UB_11 0.0153774000
_diffrn_orient_matrix_UB_12 0.0122474000
_diffrn_orient_matrix_UB_13 0.0113093000
_diffrn_orient_matrix_UB_21 0.0272359000
_diffrn_orient_matrix_UB_22 0.0087038000
_diffrn_orient_matrix_UB_23 -0.0310278000
_diffrn_orient_matrix_UB_31 -0.0147335000
_diffrn_orient_matrix_UB_32 0.0296373000
_diffrn_orient_matrix_UB_33 -0.0126065000
_diffrn_radiation_monochromator mirror
_diffrn_radiation_type MoK\a
_diffrn_radiation_wavelength 0.71073
_diffrn_reflns_av_R_equivalents 0.0703
_diffrn_reflns_av_unetI/netI 0.1474
_diffrn_reflns_Laue_measured_fraction_full 0.971
_diffrn_reflns_Laue_measured_fraction_max 0.997
_diffrn_reflns_limit_h_max 27
_diffrn_reflns_limit_h_min -27
_diffrn_reflns_limit_k_max 19
_diffrn_reflns_limit_k_min -28
_diffrn_reflns_limit_l_max 29
_diffrn_reflns_limit_l_min -29
_diffrn_reflns_number 80589
_diffrn_reflns_point_group_measured_fraction_full 0.971
_diffrn_reflns_point_group_measured_fraction_max 0.997
_diffrn_reflns_theta_full 25.242
_diffrn_reflns_theta_max 25.010
_diffrn_reflns_theta_min 2.927
_diffrn_source 'SuperNova (Mo) X-ray Source'
_exptl_absorpt_coefficient_mu 1.289
_exptl_absorpt_correction_T_max 1.00000
_exptl_absorpt_correction_T_min 0.83382
_exptl_absorpt_correction_type multi-scan
_exptl_absorpt_process_details
;
CrysAlisPro, Agilent Technologies,
Version 1.171.36.21 (release 14-08-2012 CrysAlis171 .NET)
(compiled Sep 14 2012,17:21:16)
Empirical absorption correction using spherical harmonics,
 implemented in SCALE3 ABSPACK scaling algorithm.
;
_exptl_crystal_colour 'dark green'
_exptl_crystal_density_diffrn 1.383
_exptl_crystal_description block
_exptl_crystal_F_000 3190
_exptl_crystal_size_max 0.2
_exptl_crystal_size_mid 0.2
_exptl_crystal_size_min 0.2
_platon_squeeze_details
;
The remaining solvent molecules were disordered and assigned as 7 DMSO and 67 MeOH molecules per unit cell, which were determined by SQUEEZE, TGA, and EA results. The contributions of these disordered solvent to the scattering values have been removed by using the PLATON SQUEEZE program. We can see from the SQUEEZE that some 1514 electrons were removed from the unit cell. The total formula unit should include 7 DMSO and 67 MeOH molecules (7*44e+67*18=1514).
;
_refine_diff_density_max 2.556
_refine_diff_density_min -0.715
_refine_diff_density_rms 0.105
_refine_ls_extinction_method none
_refine_ls_goodness_of_fit_ref 0.950
_refine_ls_hydrogen_treatment constr
_refine_ls_matrix_type full
_refine_ls_number_parameters 1677
_refine_ls_number_reflns 38193
_refine_ls_number_restraints 120
_refine_ls_restrained_S_all 0.962
_refine_ls_R_factor_all 0.1114
_refine_ls_R_factor_gt 0.0693
_refine_ls_shift/su_max 0.009
_refine_ls_shift/su_mean 0.000
_refine_ls_structure_factor_coef Fsqd
_refine_ls_weighting_details 'w=1/[\s^2^(Fo^2^)+(0.0700P)^2^+0.0100P] where P=(Fo^2^+2Fc^2^)/3'
_refine_ls_weighting_scheme calc
_refine_ls_wR_factor_gt 0.1686
_refine_ls_wR_factor_ref 0.1855
_reflns_Friedel_coverage 0.000
_reflns_number_gt 19860
_reflns_number_total 38193
_reflns_threshold_expression 'I > 2\s(I)'
_cod_data_source_file ja5b10815_si_004.cif
_cod_data_source_block 3D-cage-polymer
_cod_database_code 4129840
_shelxl_version_number 2013-4
_shelx_space_group_comment
;
The symmetry employed for this shelxl refinement is uniquely defined
by the following loop, which should always be used as a source of
symmetry information in preference to the above space-group names.
They are only intended as comments.
;
_reflns_odcompleteness_completeness 99.81
_reflns_odcompleteness_iscentric 1
_reflns_odcompleteness_theta 26.32
_olex2_submission_special_instructions 'No special instructions were received'

loop_
_space_group_symop_operation_xyz
'x, y, z'
'-x, -y, -z'

loop_
_atom_site_label
_atom_site_type_symbol
_atom_site_fract_x
_atom_site_fract_y
_atom_site_fract_z
_atom_site_U_iso_or_equiv
_atom_site_adp_type
_atom_site_occupancy
_atom_site_site_symmetry_order
_atom_site_calc_flag
_atom_site_refinement_flags_posn
_atom_site_refinement_flags_adp
_atom_site_refinement_flags_occupancy
_atom_site_disorder_assembly
_atom_site_disorder_group
Cu1 Cu 0.04632(4) -0.10958(3) 0.94921(3) 0.02905(19) Uani 1 1 d . . . . .
Cu2 Cu 0.03222(4) -0.08435(3) 0.84060(3) 0.03028(19) Uani 1 1 d . . . . .
Cu3 Cu 0.06949(4) 0.35986(3) 0.58604(3) 0.0326(2) Uani 1 1 d . . . . .
Cu4 Cu -0.01414(4) -0.35228(3) 0.77386(3) 0.03003(19) Uani 1 1 d . . . . .
Cu5 Cu -0.01548(4) -0.47105(3) 0.85619(3) 0.03050(19) Uani 1 1 d . . . . .
Cu6 Cu 0.33680(4) 0.18944(3) 0.27492(3) 0.0341(2) Uani 1 1 d . . . . .
Cu7 Cu -0.37977(4) 0.11653(4) 0.87658(4) 0.0373(2) Uani 1 1 d . . . . .
Cu8 Cu 0.05591(4) 0.26645(3) 0.56661(3) 0.0350(2) Uani 1 1 d . . . . .
Cu9 Cu 0.44737(4) 0.24918(3) 0.20482(4) 0.0372(2) Uani 1 1 d . . . . .
Cu10 Cu -0.28710(4) 0.08636(4) 0.78495(3) 0.0375(2) Uani 1 1 d . . . . .
Cu11 Cu 0.42672(4) -0.22341(4) 0.57067(4) 0.0399(2) Uani 1 1 d . . . . .
Cu12 Cu 0.31999(4) -0.16949(4) 0.55415(4) 0.0409(2) Uani 1 1 d . . . . .
S1 S 0.08952(14) -0.09769(12) 1.05079(12) 0.0897(8) Uani 1 1 d . . . . .
S7 S 0.5807(2) -0.2526(2) 0.5530(2) 0.0657(12) Uani 0.5 1 d . . P . .
O1A O 0.3142(4) -0.5272(4) 0.7694(4) 0.141(3) Uani 1 1 d . U . . .
H1A H 0.3062 -0.5389 0.8089 0.211 Uiso 1 1 d R . . . .
O2 O -0.0246(2) -0.33966(17) 0.84907(18) 0.0376(11) Uani 1 1 d . . . . .
O3 O 0.0619(2) -0.00121(16) 0.81233(18) 0.0347(10) Uani 1 1 d . . . . .
O4 O 0.0984(2) 0.28949(18) 0.65478(18) 0.0399(11) Uani 1 1 d . . . . .
O5 O 0.0328(2) -0.19659(17) 0.97283(18) 0.0376(11) Uani 1 1 d . . . . .
O6 O -0.0166(2) -0.43986(16) 0.91675(18) 0.0378(11) Uani 1 1 d . . . . .
O7 O -0.3446(3) -0.5193(3) 1.0077(3) 0.101(2) Uani 1 1 d . U . . .
H7 H -0.3420 -0.5225 1.0409 0.152 Uiso 1 1 d R . . . .
O8 O -0.5799(5) 0.2805(4) 0.7093(4) 0.166(3) Uani 1 1 d . U . . .
H8 H -0.6030 0.2729 0.6962 0.249 Uiso 1 1 d R . . . .
O9 O 0.0332(2) 0.40900(18) 0.51740(18) 0.0417(11) Uani 1 1 d . . . . .
O10 O 0.0047(2) -0.17247(17) 0.88799(18) 0.0382(11) Uani 1 1 d . . . . .
O11 O 0.0177(2) -0.42830(17) 1.09764(19) 0.0400(11) Uani 1 1 d . U . . .
O13 O 0.0778(2) 0.21168(17) 0.64243(18) 0.0385(11) Uani 1 1 d . . . . .
O14 O 0.0334(2) 0.33058(18) 0.49377(19) 0.0469(12) Uani 1 1 d . . . . .
O15 O 0.5162(2) -0.2681(2) 0.5813(2) 0.0698(16) Uani 1 1 d . . . . .
O16 O -0.4150(2) 0.1637(2) 0.8080(2) 0.0485(12) Uani 1 1 d . . . . .
O17 O 0.1387(2) -0.11812(19) 0.8940(2) 0.0418(11) Uani 1 1 d . . . . .
O18 O 0.0576(2) -0.02019(17) 0.91184(18) 0.0395(11) Uani 1 1 d . . . . .
O19 O 0.3571(7) 0.4716(7) 0.3212(7) 0.095(5) Uani 0.5659 1 d . U P A 4
H19 H 0.3278 0.4966 0.3142 0.143 Uiso 0.5659 1 d R . P A 4
O1 O 0.3807(8) 0.4537(10) 0.3456(10) 0.088(7) Uani 0.4341 1 d . . P A 3
H1 H 0.3835 0.4435 0.3810 0.133 Uiso 0.4341 1 calc GR . P A 3
O20 O 0.4681(2) 0.2035(2) 0.1508(2) 0.0523(13) Uani 1 1 d . . . . .
O23 O -0.2414(2) 0.1599(2) 0.7602(2) 0.0474(12) Uani 1 1 d . . . . .
O24 O -0.0563(2) -0.05960(18) 0.88633(18) 0.0376(11) Uani 1 1 d . . . . .
O25 O -0.0913(2) 0.57600(18) 0.3894(2) 0.0441(12) Uani 1 1 d . . . . .
O26 O 0.0802(2) -0.3645(2) 0.7532(2) 0.0459(12) Uani 1 1 d . . . . .
O27 O 0.0011(2) 0.37702(18) 0.29455(18) 0.0424(11) Uani 1 1 d . . . . .
O28 O -0.05124(19) -0.09869(18) 0.98590(18) 0.0367(11) Uani 1 1 d . . . . .
O29 O 0.0111(2) 0.47947(17) 0.22124(19) 0.0418(11) Uani 1 1 d . . . . .
O30 O 0.3174(2) 0.2368(2) 0.3267(2) 0.0483(12) Uani 1 1 d . . . . .
O31 O -0.0339(2) 0.2707(2) 0.6301(2) 0.0472(12) Uani 1 1 d . . . . .
O32 O -0.1084(2) -0.36430(18) 0.8100(2) 0.0401(11) Uani 1 1 d . . . . .
O33 O -0.3073(2) -0.2630(2) 0.7872(2) 0.0481(12) Uani 1 1 d . . . . .
O34 O -0.3568(2) 0.1862(2) 0.5248(2) 0.0530(13) Uani 1 1 d . . . . .
O37 O 0.3801(2) 0.12436(18) 0.3295(2) 0.0417(11) Uani 1 1 d . . . . .
O39 O -0.4486(2) 0.2316(2) 0.5118(2) 0.0554(14) Uani 1 1 d . . . . .
O40 O -0.4028(2) -0.3144(2) 0.8501(2) 0.0462(12) Uani 1 1 d . . . . .
O41 O 0.1225(2) -0.11252(18) 0.80884(19) 0.0403(11) Uani 1 1 d . . . . .
O42 O -0.1088(2) -0.46299(19) 0.8865(2) 0.0440(12) Uani 1 1 d . . . . .
O43 O 0.0884(2) 0.19322(18) 0.8842(2) 0.0543(13) Uani 1 1 d . . . . .
H43 H 0.0748 0.1673 0.9233 0.081 Uiso 1 1 d R . . . .
O44 O -0.2531(2) 0.0384(2) 0.8546(2) 0.0467(12) Uani 1 1 d . . . . .
O45 O -0.3353(2) 0.1377(2) 0.7298(2) 0.0479(12) Uani 1 1 d . . . . .
O47 O 0.4258(2) -0.0428(2) 0.0948(2) 0.0462(12) Uani 1 1 d . . . . .
O49 O -0.3336(2) 0.0635(2) 0.9337(2) 0.0513(13) Uani 1 1 d . . . . .
O52 O 0.2991(2) -0.16103(19) 0.6355(2) 0.0432(11) Uani 1 1 d . . . . .
O53 O 0.0800(2) -0.4676(2) 0.8163(2) 0.0513(13) Uani 1 1 d . . . . .
O54 O -0.0190(2) 0.3437(2) 0.6527(2) 0.0463(12) Uani 1 1 d . . . . .
O55 O 0.45909(19) -0.13738(19) 0.5166(2) 0.0475(13) Uani 1 1 d . . . . .
O56 O 0.4098(2) 0.29054(19) 0.2642(2) 0.0423(11) Uani 1 1 d . . . . .
O57 O 0.4737(2) 0.1762(2) 0.2718(2) 0.0484(13) Uani 1 1 d . . . . .
O58 O 0.5417(2) 0.2923(2) 0.1514(2) 0.0588(14) Uani 1 1 d . . . . .
O60 O 0.1494(2) 0.28247(19) 0.50613(19) 0.0427(11) Uani 1 1 d . . . . .
O62 O 0.3683(2) -0.09103(19) 0.5000(2) 0.0464(12) Uani 1 1 d . . . . .
O64 O 0.3453(2) -0.0169(2) 0.1750(2) 0.0491(12) Uani 1 1 d . . . . .
O65 O 0.1559(2) 0.36804(19) 0.51581(19) 0.0455(12) Uani 1 1 d . . . . .
O66 O 0.0606(2) -0.13527(19) 1.03680(18) 0.0438(12) Uani 1 1 d . . . . .
H66 H 0.0573 -0.1730 1.0666 0.066 Uiso 1 1 d R . . . .
O67 O 0.3902(2) -0.2090(2) 0.6516(2) 0.0496(13) Uani 1 1 d . . . . .
O69 O 0.3729(2) 0.1526(2) 0.2107(2) 0.0461(12) Uani 1 1 d . . . . .
O77 O 0.3764(2) -0.3025(2) 0.6238(2) 0.0524(13) Uani 1 1 d . . . . .
O83 O -0.3210(2) 0.1850(2) 0.8388(2) 0.0502(12) Uani 1 1 d . . . . .
O88 O 0.3620(2) -0.2109(3) 0.8649(2) 0.0771(17) Uani 1 1 d . . . . .
H88 H 0.3655 -0.1832 0.8734 0.116 Uiso 1 1 d R . . . .
O99 O 0.5544(2) 0.1557(2) -0.0539(2) 0.0651(15) Uani 1 1 d . . . . .
H99 H 0.5862 0.1305 -0.0601 0.098 Uiso 1 1 d R . . . .
O102 O 0.2855(2) -0.2554(2) 0.6103(2) 0.0523(13) Uani 1 1 d . . . . .
O106 O 0.0174(3) -0.0643(2) 0.7521(2) 0.0839(18) Uani 1 1 d . . . . .
H10A H -0.0128 -0.0895 0.7596 0.126 Uiso 1 1 d R . . . .
H10B H 0.0550 -0.0698 0.7199 0.126 Uiso 1 1 d R . . . .
O123 O -0.0122(3) -0.2533(2) 0.7110(3) 0.0840(17) Uani 1 1 d . U . . .
H12A H 0.0181 -0.2452 0.6715 0.126 Uiso 1 1 d R . . . .
H12B H -0.0037 -0.2329 0.7275 0.126 Uiso 1 1 d R . . . .
O124 O -0.2108(3) 0.0560(3) 0.7132(3) 0.106(2) Uani 1 1 d . . . . .
H12C H -0.2036 0.0169 0.7329 0.160 Uiso 1 1 d R . . . .
H12D H -0.2229 0.0626 0.6827 0.160 Uiso 1 1 d R . . . .
O131 O 0.0448(3) 0.1918(3) 0.5490(3) 0.111(2) Uani 1 1 d . U . . .
H13A H 0.0067 0.1771 0.5749 0.167 Uiso 1 1 d R . . . .
H13B H 0.0729 0.1632 0.5576 0.167 Uiso 1 1 d R . . . .
O139 O 0.6146(2) 0.0397(2) 0.3933(3) 0.0799(18) Uani 1 1 d . . . . .
H139 H 0.6195 0.0768 0.3813 0.120 Uiso 1 1 d R . . . .
O144 O 0.2290(3) -0.1260(3) 0.5429(3) 0.114(2) Uani 1 1 d . . . . .
H14A H 0.2200 -0.0895 0.5466 0.170 Uiso 1 1 d R . . . .
H14B H 0.1948 -0.1510 0.5745 0.170 Uiso 1 1 d R . . . .
O148 O -0.2356(3) 0.3639(3) 0.8258(3) 0.0912(19) Uani 1 1 d . U . . .
H148 H -0.2294 0.4008 0.7989 0.137 Uiso 1 1 d R . . . .
O153 O 0.2435(3) 0.1428(3) 0.3279(3) 0.104(2) Uani 1 1 d . . . . .
H15A H 0.2126 0.1688 0.3357 0.156 Uiso 1 1 d R . . . .
H15B H 0.2418 0.1120 0.3650 0.156 Uiso 1 1 d R . . . .
O202 O -0.2806(3) -0.0705(3) 1.1365(3) 0.110(2) Uani 1 1 d . U . . .
H202 H -0.3152 -0.0865 1.1495 0.165 Uiso 1 1 d R . . . .
C1 C -0.3114(4) -0.4667(4) 0.9543(4) 0.079(3) Uani 1 1 d . . . . .
C2 C -0.4848(5) 0.2237(4) 0.7291(5) 0.093(3) Uani 1 1 d . U . . .
H2 H -0.5018 0.2230 0.7711 0.112 Uiso 1 1 calc R . . . .
C3 C -0.5185(6) 0.2539(6) 0.6867(6) 0.133(4) Uani 1 1 d . U . . .
C7 C 0.2785(5) -0.4711(5) 0.7479(5) 0.102(3) Uani 1 1 d . U . . .
C8 C -0.0515(3) 0.3033(3) 0.6606(3) 0.0350(16) Uani 1 1 d . . . . .
C12 C -0.0165(3) -0.3824(2) 0.9000(3) 0.0279(14) Uani 1 1 d . . . . .
C19 C 0.0633(3) 0.0152(3) 0.8537(3) 0.0317(15) Uani 1 1 d . . . . .
C21 C 0.3542(3) 0.2792(3) 0.3085(3) 0.0321(15) Uani 1 1 d . . . . .
C22 C 0.0157(3) -0.2100(2) 0.9392(3) 0.0311(15) Uani 1 1 d . . . . .
C33 C 0.5619(7) -0.2068(7) 0.5861(7) 0.071(5) Uani 0.5 1 d . U P . .
H33A H 0.5410 -0.2296 0.6336 0.106 Uiso 0.5 1 calc GR . P . .
H33B H 0.5327 -0.1751 0.5700 0.106 Uiso 0.5 1 calc GR . P . .
H33C H 0.6005 -0.1874 0.5751 0.106 Uiso 0.5 1 calc GR . P . .
C35 C -0.4006(3) 0.1915(3) 0.6455(3) 0.053(2) Uani 1 1 d . . . . .
H35 H -0.3605 0.1720 0.6317 0.063 Uiso 1 1 calc R . . . .
C36 C -0.0056(3) -0.2972(2) 0.9245(3) 0.0266(14) Uani 1 1 d . . . . .
H36 H -0.0105 -0.2678 0.8856 0.032 Uiso 1 1 calc R . . . .
C38 C 0.1755(3) 0.3286(3) 0.4903(3) 0.0359(16) Uani 1 1 d . . . . .
C46 C -0.2662(3) 0.1922(3) 0.7929(3) 0.0398(17) Uani 1 1 d . . . . .
C47 C 0.6012(9) -0.2081(9) 0.4594(9) 0.103(7) Uani 0.5 1 d . U P . .
H47A H 0.5616 -0.1981 0.4520 0.154 Uiso 0.5 1 calc GR . P . .
H47B H 0.6287 -0.2337 0.4375 0.154 Uiso 0.5 1 calc GR . P . .
H47C H 0.6234 -0.1701 0.4417 0.154 Uiso 0.5 1 calc GR . P . .
C48 C 0.3989(3) -0.0069(3) 0.1266(3) 0.0378(16) Uani 1 1 d . . . . .
C50 C -0.1363(3) -0.4131(3) 0.8559(3) 0.0318(15) Uani 1 1 d . . . . .
C51 C 0.0061(3) -0.2785(2) 0.9634(3) 0.0281(14) Uani 1 1 d . . . . .
C59 C 0.0865(3) 0.1682(3) 0.8454(3) 0.0387(17) Uani 1 1 d . . . . .
C61 C -0.0031(3) -0.4058(3) 1.0033(3) 0.0330(15) Uani 1 1 d . . . . .
H61 H -0.0057 -0.4484 1.0165 0.040 Uiso 1 1 calc R . . . .
C63 C 0.0893(3) 0.2336(3) 0.6728(3) 0.0355(16) Uani 1 1 d . . . . .
C68 C -0.0101(3) -0.3623(3) 0.9452(3) 0.0294(14) Uani 1 1 d . . . . .
C70 C -0.4120(4) 0.2117(3) 0.5425(3) 0.0450(18) Uani 1 1 d . . . . .
C71 C 0.4267(4) 0.1658(3) 0.1640(3) 0.0457(18) Uani 1 1 d . . . . .
C72 C 0.0141(3) -0.3223(3) 1.0213(3) 0.0356(16) Uani 1 1 d . . . . .
H72 H 0.0236 -0.3091 1.0461 0.043 Uiso 1 1 calc R . . . .
C73 C 0.0944(3) 0.2094(3) 0.7808(3) 0.0417(17) Uani 1 1 d . . . . .
H73 H 0.1021 0.2514 0.7652 0.050 Uiso 1 1 calc R . . . .
C74 C 0.1571(3) -0.1241(3) 0.8409(3) 0.0374(16) Uani 1 1 d . . . . .
C75 C 0.4271(3) -0.0911(3) 0.4908(3) 0.0394(17) Uani 1 1 d . . . . .
C76 C 0.0005(3) 0.4355(3) 0.2784(3) 0.0396(17) Uani 1 1 d . . . . .
C78 C -0.0324(3) 0.4849(3) 0.4339(3) 0.0353(16) Uani 1 1 d . . . . .
H78 H -0.0367 0.4960 0.4666 0.042 Uiso 1 1 calc R . . . .
C79 C 0.1085(3) -0.4160(3) 0.7750(3) 0.0433(18) Uani 1 1 d . . . . .
C80 C -0.0006(3) 0.4290(3) 0.4327(3) 0.0326(15) Uani 1 1 d . . . . .
C81 C 0.2687(3) 0.3057(3) 0.3998(3) 0.0409(17) Uani 1 1 d . . . . .
H81 H 0.2462 0.2701 0.4150 0.049 Uiso 1 1 calc R . . . .
C82 C 0.0777(3) 0.1053(3) 0.8686(3) 0.0406(17) Uani 1 1 d . . . . .
H82 H 0.0735 0.0776 0.9118 0.049 Uiso 1 1 calc R . . . .
C84 C 0.0810(3) 0.1243(3) 0.7623(3) 0.0361(16) Uani 1 1 d . . . . .
H84 H 0.0786 0.1091 0.7352 0.043 Uiso 1 1 calc R . . . .
C85 C 0.2487(3) -0.1513(3) 0.7537(3) 0.0412(17) Uani 1 1 d . . . . .
H85 H 0.2237 -0.1377 0.7286 0.049 Uiso 1 1 calc R . . . .
C86 C -0.2802(3) 0.0371(3) 0.9106(3) 0.0412(17) Uani 1 1 d . . . . .
C87 C 0.0908(3) 0.1888(3) 0.7386(3) 0.0362(16) Uani 1 1 d . . . . .
C89 C -0.0142(3) 0.4537(3) 0.3340(3) 0.0285(14) Uani 1 1 d . . . . .
C90 C 0.0080(3) -0.3855(3) 1.0422(3) 0.0315(15) Uani 1 1 d . . . . .
C91 C 0.0233(3) 0.3864(3) 0.4869(3) 0.0342(16) Uani 1 1 d . . . . .
C92 C 0.3493(3) -0.1978(3) 0.7687(3) 0.056(2) Uani 1 1 d . . . . .
H92 H 0.3896 -0.2168 0.7546 0.068 Uiso 1 1 calc R . . . .
C93 C 0.4163(3) 0.0808(3) 0.1400(3) 0.0441(17) Uani 1 1 d . . . . .
H93 H 0.3820 0.0657 0.1817 0.053 Uiso 1 1 calc R . . . .
C94 C -0.2424(3) -0.3634(3) 0.8501(3) 0.0445(18) Uani 1 1 d . . . . .
H94 H -0.2199 -0.3273 0.8153 0.053 Uiso 1 1 calc R . . . .
C95 C 0.0751(3) 0.0839(3) 0.8278(3) 0.0382(16) Uani 1 1 d . . . . .
C96 C 0.0065(3) 0.4123(3) 0.3843(3) 0.0352(15) Uani 1 1 d . . . . .
H96 H 0.0249 0.3738 0.3852 0.042 Uiso 1 1 calc R . . . .
C97 C 0.3362(3) -0.1828(3) 0.6676(3) 0.0425(17) Uani 1 1 d . . . . .
C98 C 0.4614(3) -0.0293(3) 0.4461(3) 0.0387(17) Uani 1 1 d . . . . .
C100 C 0.3266(3) 0.3196(3) 0.3458(3) 0.0417(17) Uani 1 1 d . . . . .
C101 C 0.4379(4) 0.1299(3) 0.3155(3) 0.0461(18) Uani 1 1 d . . . . .
C103 C -0.1519(3) -0.0554(3) 0.9771(3) 0.0417(17) Uani 1 1 d . . . . .
C104 C 0.2432(3) 0.3442(3) 0.4325(3) 0.0418(17) Uani 1 1 d . . . . .
C105 C -0.1834(3) -0.0213(3) 0.9339(3) 0.0361(16) Uani 1 1 d . . . . .
H105 H -0.1619 -0.0121 0.8888 0.043 Uiso 1 1 calc R . . . .
C107 C -0.2088(3) -0.4142(3) 0.8807(3) 0.0395(17) Uani 1 1 d . . . . .
C108 C 0.4686(3) 0.0769(3) 0.3613(3) 0.0449(18) Uani 1 1 d . . . . .
C109 C -0.1219(4) 0.2976(3) 0.7114(3) 0.0488(19) Uani 1 1 d . . . . .
C110 C 0.2246(3) -0.1465(3) 0.8138(3) 0.0375(16) Uani 1 1 d . . . . .
C111 C 0.2629(3) -0.1644(3) 0.8513(3) 0.0495(19) Uani 1 1 d . . . . .
H111 H 0.2471 -0.1597 0.8905 0.059 Uiso 1 1 calc R . . . .
C112 C -0.3086(3) -0.3654(3) 0.8703(3) 0.0386(16) Uani 1 1 d . . . . .
C113 C 0.3173(3) -0.3021(3) 0.6350(3) 0.0418(17) Uani 1 1 d . . . . .
C114 C -0.0813(3) -0.0730(3) 0.9479(3) 0.0385(17) Uani 1 1 d . . . . .
C115 C -0.0462(3) 0.5090(3) 0.3323(3) 0.0341(15) Uani 1 1 d . . . . .
H115 H -0.0599 0.5357 0.2982 0.041 Uiso 1 1 calc R . . . .
C116 C 0.3258(4) -0.1895(3) 0.8276(3) 0.054(2) Uani 1 1 d . . . . .
C117 C 0.4344(3) 0.0211(3) 0.4071(3) 0.0422(17) Uani 1 1 d . . . . .
H117 H 0.3927 0.0179 0.4113 0.051 Uiso 1 1 calc R . . . .
C118 C -0.3896(4) 0.1629(3) 0.7530(4) 0.0483(19) Uani 1 1 d . . . . .
C120 C 0.4487(3) 0.1337(3) 0.1187(3) 0.0466(18) Uani 1 1 d . . . . .
C121 C 0.4338(3) 0.0500(3) 0.1010(3) 0.0426(17) Uani 1 1 d . . . . .
C122 C 0.3105(3) -0.1767(3) 0.7317(3) 0.0424(18) Uani 1 1 d . . . . .
C125 C 0.5569(3) 0.0325(3) 0.3960(4) 0.055(2) Uani 1 1 d . . . . .
C126 C -0.2471(4) 0.2803(4) 0.8059(4) 0.062(2) Uani 1 1 d . . . . .
H126 H -0.2898 0.2755 0.8374 0.074 Uiso 1 1 calc R . . . .
C127 C 0.2146(4) -0.3621(3) 0.7033(3) 0.054(2) Uani 1 1 d . . . . .
H127 H 0.1918 -0.3257 0.6869 0.065 Uiso 1 1 calc R . . . .
C129 C -0.4354(4) 0.2169(4) 0.6055(4) 0.067(2) Uani 1 1 d . . . . .
C130 C -0.1610(3) 0.2514(3) 0.7269(3) 0.0506(19) Uani 1 1 d . . . . .
H130 H -0.1444 0.2256 0.7050 0.061 Uiso 1 1 calc R . . . .
C132 C 0.5110(3) 0.1297(3) 0.0126(3) 0.054(2) Uani 1 1 d . . . . .
C133 C -0.0574(3) 0.5238(3) 0.3862(3) 0.0401(17) Uani 1 1 d . . . . .
C134 C 0.4959(3) 0.1613(3) 0.0531(3) 0.0481(18) Uani 1 1 d . . . . .
H134 H 0.5163 0.1984 0.0370 0.058 Uiso 1 1 calc R . . . .
C135 C -0.3433(3) -0.3098(3) 0.8335(4) 0.0438(17) Uani 1 1 d . . . . .
C137 C -0.2239(3) 0.2431(3) 0.7742(3) 0.0449(18) Uani 1 1 d . . . . .
C140 C 0.1811(3) -0.4174(3) 0.7495(3) 0.054(2) Uani 1 1 d . . . . .
C141 C 0.2814(4) -0.3599(3) 0.6810(4) 0.064(2) Uani 1 1 d . . . . .
C142 C 0.4833(3) 0.0753(3) 0.0351(3) 0.0474(18) Uani 1 1 d . . . . .
H142 H 0.4962 0.0545 0.0082 0.057 Uiso 1 1 calc R . . . .
C143 C 0.3602(4) 0.3744(4) 0.3233(4) 0.076(3) Uani 1 1 d . . . . .
H143 H 0.3998 0.3847 0.2865 0.091 Uiso 1 1 calc R . . . .
C145 C -0.2457(4) -0.0016(3) 0.9582(3) 0.053(2) Uani 1 1 d . . . . .
C147 C -0.2084(4) 0.3257(4) 0.7925(4) 0.073(3) Uani 1 1 d . . . . .
C149 C 0.5224(4) -0.0237(3) 0.4400(4) 0.063(2) Uani 1 1 d . . . . .
H149 H 0.5414 -0.0577 0.4654 0.075 Uiso 1 1 calc R . . . .
C150 C 0.5286(3) 0.0819(3) 0.3587(4) 0.054(2) Uani 1 1 d . . . . .
H150 H 0.5504 0.1199 0.3307 0.064 Uiso 1 1 calc R . . . .
C151 C -0.4252(4) 0.1948(4) 0.7061(4) 0.070(2) Uani 1 1 d . . . . .
C152 C -0.1464(4) 0.3351(3) 0.7441(4) 0.059(2) Uani 1 1 d . . . . .
H152 H -0.1211 0.3669 0.7335 0.071 Uiso 1 1 calc R . . . .
C162 C -0.3429(4) -0.4171(3) 0.9227(4) 0.063(2) Uani 1 1 d . . . . .
H162 H -0.3878 -0.4182 0.9365 0.076 Uiso 1 1 calc R . . . .
C168 C -0.2805(4) -0.0175(4) 1.0262(4) 0.081(3) Uani 1 1 d . . . . .
H168 H -0.3234 -0.0044 1.0430 0.097 Uiso 1 1 calc R . . . .
C169 C 0.2763(4) 0.3971(4) 0.4105(4) 0.076(3) Uani 1 1 d . . . . .
H169 H 0.2595 0.4227 0.4327 0.091 Uiso 1 1 calc R . . . .
C172 C -0.2473(4) -0.0542(5) 1.0676(4) 0.092(3) Uani 1 1 d . . . . .
C177 C 0.2108(4) -0.4720(4) 0.7723(4) 0.078(3) Uani 1 1 d . U . . .
H177 H 0.1875 -0.5089 0.8030 0.094 Uiso 1 1 calc R . . . .
C178 C -0.1843(4) -0.0722(4) 1.0427(3) 0.070(3) Uani 1 1 d . . . . .
H178 H -0.1634 -0.0964 1.0714 0.083 Uiso 1 1 calc R . . . .
C182 C 0.3340(5) 0.4114(4) 0.3560(5) 0.090(3) Uani 1 1 d . U . . .
C183 C -0.2440(4) -0.4680(4) 0.9334(4) 0.071(3) Uani 1 1 d . . . . .
H183 H -0.2227 -0.5037 0.9538 0.085 Uiso 1 1 calc R . . . .
C184 C 0.1732(5) -0.0888(5) 0.9946(5) 0.121(4) Uani 1 1 d . . . . .
H18A H 0.1764 -0.0634 0.9498 0.182 Uiso 1 1 calc GR . . . .
H18B H 0.1923 -0.1293 0.9986 0.182 Uiso 1 1 calc GR . . . .
H18C H 0.1959 -0.0690 1.0053 0.182 Uiso 1 1 calc GR . . . .
C226 C 0.0997(5) -0.1500(5) 1.1276(4) 0.127(4) Uani 1 1 d . . . . .
H22A H 0.1040 -0.1923 1.1327 0.191 Uiso 1 1 calc GR . . . .
H22B H 0.0624 -0.1466 1.1646 0.191 Uiso 1 1 calc GR . . . .
H22C H 0.1382 -0.1389 1.1264 0.191 Uiso 1 1 calc GR . . . .
C229 C 0.3149(4) -0.4160(4) 0.7012(4) 0.082(3) Uani 1 1 d . U . . .
H229 H 0.3602 -0.4172 0.6844 0.099 Uiso 1 1 calc R . . . .
C250 C -0.4937(5) 0.2468(5) 0.6259(5) 0.107(3) Uani 1 1 d . U . . .
H250 H -0.5177 0.2628 0.5997 0.129 Uiso 1 1 calc R . . . .
C4 C 0.5647(5) 0.3468(5) 0.1531(6) 0.044(3) Uani 0.549(8) 1 d . U P B 1
H4A H 0.5556 0.3860 0.1211 0.067 Uiso 0.549(8) 1 calc GR . P B 1
H4B H 0.6107 0.3428 0.1423 0.067 Uiso 0.549(8) 1 calc GR . P B 1
H4C H 0.5420 0.3454 0.1968 0.067 Uiso 0.549(8) 1 calc GR . P B 1
C5 C 0.5624(6) 0.3517(6) 0.0975(7) 0.044(3) Uani 0.451(8) 1 d . U P B 2
H5A H 0.5670 0.3512 0.0574 0.067 Uiso 0.451(8) 1 calc GR . P B 2
H5B H 0.6036 0.3614 0.0924 0.067 Uiso 0.451(8) 1 calc GR . P B 2
H5C H 0.5307 0.3829 0.1062 0.067 Uiso 0.451(8) 1 calc GR . P B 2

loop_
_atom_site_aniso_label
_atom_site_aniso_U_11
_atom_site_aniso_U_22
_atom_site_aniso_U_33
_atom_site_aniso_U_23
_atom_site_aniso_U_13
_atom_site_aniso_U_12
Cu1 0.0515(5) 0.0147(4) 0.0265(4) -0.0082(3) -0.0233(4) 0.0054(3)
Cu2 0.0515(5) 0.0181(4) 0.0264(4) -0.0097(3) -0.0228(4) 0.0068(3)
Cu3 0.0530(5) 0.0233(4) 0.0236(4) -0.0098(3) -0.0192(4) 0.0041(3)
Cu4 0.0515(5) 0.0175(4) 0.0266(4) -0.0083(3) -0.0221(4) 0.0017(3)
Cu5 0.0497(5) 0.0202(4) 0.0275(4) -0.0100(3) -0.0205(4) 0.0000(3)
Cu6 0.0301(5) 0.0313(4) 0.0365(4) -0.0164(4) -0.0074(4) -0.0008(3)
Cu7 0.0393(5) 0.0408(5) 0.0340(4) -0.0228(4) -0.0110(4) 0.0038(4)
Cu8 0.0606(6) 0.0215(4) 0.0276(4) -0.0106(3) -0.0229(4) 0.0031(4)
Cu9 0.0315(5) 0.0329(4) 0.0416(4) -0.0177(4) -0.0079(4) -0.0010(3)
Cu10 0.0368(5) 0.0474(5) 0.0322(4) -0.0245(4) -0.0110(4) 0.0040(4)
Cu11 0.0361(5) 0.0415(5) 0.0391(4) -0.0140(4) -0.0181(4) 0.0044(4)
Cu12 0.0354(5) 0.0416(5) 0.0420(5) -0.0140(4) -0.0185(4) 0.0035(4)
S1 0.115(2) 0.0964(19) 0.0833(16) -0.0475(15) -0.0515(16) 0.0016(16)
S7 0.057(3) 0.069(3) 0.084(3) -0.036(2) -0.038(2) 0.009(2)
O1A 0.131(3) 0.134(3) 0.147(3) -0.050(2) -0.057(2) -0.0021(19)
O2 0.075(3) 0.018(2) 0.034(2) -0.0121(19) -0.034(2) 0.004(2)
O3 0.059(3) 0.019(2) 0.028(2) -0.0091(18) -0.021(2) 0.0032(19)
O4 0.062(3) 0.022(2) 0.035(2) -0.0057(19) -0.024(2) -0.001(2)
O5 0.070(3) 0.020(2) 0.035(2) -0.0103(19) -0.033(2) 0.001(2)
O6 0.081(3) 0.013(2) 0.035(2) -0.0095(18) -0.039(2) 0.005(2)
O7 0.090(3) 0.094(3) 0.104(3) -0.0305(17) -0.0386(19) -0.0002(17)
O8 0.163(4) 0.174(4) 0.162(4) -0.071(2) -0.071(2) 0.0089(19)
O9 0.081(4) 0.028(2) 0.035(2) -0.020(2) -0.036(2) 0.012(2)
O10 0.071(3) 0.017(2) 0.036(2) -0.0091(19) -0.036(2) 0.007(2)
O11 0.071(3) 0.017(2) 0.040(2) -0.0066(17) -0.034(2) -0.0004(18)
O13 0.071(3) 0.018(2) 0.027(2) -0.0052(18) -0.025(2) 0.003(2)
O14 0.094(4) 0.027(3) 0.042(3) -0.020(2) -0.043(3) 0.009(2)
O15 0.047(4) 0.067(4) 0.077(4) -0.025(3) -0.022(3) 0.013(3)
O16 0.055(3) 0.058(3) 0.037(3) -0.025(2) -0.020(2) 0.006(2)
O17 0.044(3) 0.036(3) 0.043(3) -0.018(2) -0.018(2) 0.006(2)
O18 0.069(3) 0.018(2) 0.029(2) -0.0012(19) -0.027(2) 0.000(2)
O19 0.099(9) 0.074(7) 0.097(8) -0.043(6) -0.012(6) -0.015(7)
O1 0.060(11) 0.122(18) 0.126(15) -0.096(14) -0.014(11) -0.027(11)
O20 0.048(3) 0.059(3) 0.050(3) -0.039(2) 0.001(2) -0.008(2)
O23 0.037(3) 0.056(3) 0.045(3) -0.027(2) -0.004(2) -0.008(2)
O24 0.053(3) 0.036(2) 0.032(2) -0.017(2) -0.025(2) 0.009(2)
O25 0.065(3) 0.034(3) 0.067(3) -0.039(2) -0.045(3) 0.020(2)
O26 0.046(3) 0.036(3) 0.052(3) -0.010(2) -0.021(2) -0.009(2)
O27 0.077(3) 0.028(2) 0.030(2) -0.014(2) -0.030(2) 0.010(2)
O28 0.048(3) 0.030(2) 0.032(2) -0.0113(19) -0.021(2) 0.007(2)
O29 0.083(4) 0.018(2) 0.028(2) -0.0081(19) -0.029(2) 0.004(2)
O30 0.046(3) 0.043(3) 0.048(3) -0.021(2) -0.009(2) -0.003(2)
O31 0.064(3) 0.043(3) 0.047(3) -0.031(2) -0.016(2) -0.008(2)
O32 0.054(3) 0.025(2) 0.045(3) -0.011(2) -0.027(2) 0.001(2)
O33 0.042(3) 0.042(3) 0.053(3) -0.015(2) -0.016(2) -0.003(2)
O34 0.060(4) 0.062(3) 0.041(3) -0.017(2) -0.030(3) 0.003(3)
O37 0.037(3) 0.031(2) 0.050(3) -0.011(2) -0.017(2) -0.004(2)
O39 0.059(3) 0.063(3) 0.049(3) -0.022(3) -0.035(3) 0.014(3)
O40 0.034(3) 0.052(3) 0.043(3) -0.018(2) -0.013(2) 0.006(2)
O41 0.049(3) 0.037(3) 0.041(2) -0.019(2) -0.024(2) 0.009(2)
O42 0.049(3) 0.036(3) 0.043(3) -0.010(2) -0.022(2) -0.001(2)
O43 0.099(4) 0.026(2) 0.042(3) -0.009(2) -0.033(3) -0.010(2)
O44 0.045(3) 0.059(3) 0.043(3) -0.033(2) -0.021(2) 0.022(2)
O45 0.049(3) 0.060(3) 0.040(3) -0.025(2) -0.020(2) 0.005(3)
O47 0.031(3) 0.056(3) 0.044(3) -0.033(2) 0.001(2) 0.002(2)
O49 0.047(3) 0.063(3) 0.043(3) -0.031(2) -0.015(2) 0.016(3)
O52 0.037(3) 0.047(3) 0.044(3) -0.024(2) -0.015(2) 0.011(2)
O53 0.048(3) 0.038(3) 0.057(3) -0.011(2) -0.022(3) -0.003(2)
O54 0.058(3) 0.047(3) 0.044(3) -0.020(2) -0.021(2) -0.014(2)
O55 0.036(3) 0.040(3) 0.052(3) -0.009(2) -0.021(2) 0.007(2)
O56 0.035(3) 0.048(3) 0.049(3) -0.028(2) -0.015(2) 0.002(2)
O57 0.038(3) 0.040(3) 0.056(3) -0.011(2) -0.019(2) -0.003(2)
O58 0.037(3) 0.048(3) 0.067(3) -0.021(3) 0.000(2) -0.009(2)
O60 0.063(3) 0.029(3) 0.034(2) -0.020(2) -0.012(2) -0.001(2)
O62 0.045(3) 0.034(3) 0.048(3) -0.003(2) -0.024(2) -0.002(2)
O64 0.050(3) 0.052(3) 0.043(3) -0.033(2) -0.004(2) 0.001(2)
O65 0.059(3) 0.040(3) 0.032(2) -0.018(2) -0.009(2) -0.005(2)
O66 0.079(4) 0.038(3) 0.034(2) -0.015(2) -0.036(2) -0.005(2)
O67 0.040(3) 0.061(3) 0.042(3) -0.022(2) -0.014(2) 0.006(2)
O69 0.041(3) 0.053(3) 0.048(3) -0.036(2) -0.001(2) -0.009(2)
O77 0.048(3) 0.047(3) 0.056(3) -0.019(2) -0.017(3) -0.005(2)
O83 0.041(3) 0.058(3) 0.055(3) -0.035(2) -0.008(3) -0.003(2)
O88 0.069(4) 0.115(5) 0.070(3) -0.055(3) -0.048(3) 0.041(3)
O99 0.076(4) 0.049(3) 0.039(3) -0.028(2) 0.007(3) 0.010(3)
O102 0.039(3) 0.055(3) 0.050(3) -0.011(3) -0.015(2) -0.012(2)
O106 0.117(5) 0.094(4) 0.057(3) -0.037(3) -0.053(3) 0.022(4)
O123 0.098(2) 0.076(2) 0.076(2) -0.0349(16) -0.0303(17) -0.0003(17)
O124 0.092(5) 0.143(6) 0.079(4) -0.081(4) -0.003(4) 0.019(4)
O131 0.163(6) 0.065(4) 0.148(5) -0.056(4) -0.085(4) 0.000(4)
O139 0.067(4) 0.062(4) 0.112(4) -0.021(3) -0.047(4) -0.017(3)
O144 0.084(5) 0.107(5) 0.192(7) -0.077(5) -0.089(5) 0.029(4)
O148 0.094(3) 0.090(2) 0.096(2) -0.0507(18) -0.0273(18) -0.0098(17)
O153 0.063(4) 0.104(5) 0.103(5) -0.024(4) -0.009(4) -0.029(4)
O202 0.107(3) 0.118(3) 0.098(3) -0.0408(18) -0.0454(19) 0.0082(18)
C1 0.056(6) 0.054(5) 0.072(6) 0.012(5) -0.011(5) -0.026(4)
C2 0.093(5) 0.118(5) 0.081(4) -0.044(3) -0.053(4) 0.021(4)
C3 0.127(6) 0.151(6) 0.120(5) -0.062(4) -0.059(4) 0.031(4)
C7 0.081(5) 0.081(5) 0.115(5) -0.023(4) -0.042(4) 0.013(4)
C8 0.043(4) 0.035(4) 0.024(3) -0.007(3) -0.013(3) -0.008(3)
C12 0.046(4) 0.016(3) 0.038(3) -0.012(3) -0.031(3) 0.004(3)
C19 0.044(4) 0.023(3) 0.027(3) -0.012(3) -0.016(3) 0.009(3)
C21 0.011(4) 0.034(4) 0.041(4) -0.016(3) -0.007(3) 0.013(3)
C22 0.055(4) 0.016(3) 0.030(3) -0.013(3) -0.022(3) 0.005(3)
C33 0.066(8) 0.088(9) 0.071(8) -0.033(6) -0.057(7) 0.038(7)
C35 0.046(5) 0.073(5) 0.046(4) -0.032(4) -0.024(4) 0.013(4)
C36 0.042(4) 0.018(3) 0.028(3) -0.009(3) -0.022(3) 0.002(3)
C38 0.060(5) 0.023(3) 0.031(3) -0.020(3) -0.019(3) 0.010(3)
C46 0.027(4) 0.060(5) 0.038(4) -0.028(4) -0.011(3) 0.003(3)
C47 0.089(10) 0.110(10) 0.116(10) -0.051(7) -0.042(8) -0.004(8)
C48 0.025(4) 0.045(4) 0.041(4) -0.026(3) -0.008(3) 0.009(3)
C50 0.054(5) 0.023(3) 0.039(4) -0.024(3) -0.028(3) 0.010(3)
C51 0.043(4) 0.017(3) 0.027(3) -0.006(3) -0.018(3) -0.003(3)
C59 0.069(5) 0.019(3) 0.030(3) -0.008(3) -0.023(3) -0.005(3)
C61 0.051(4) 0.019(3) 0.042(4) -0.013(3) -0.029(3) 0.001(3)
C63 0.061(5) 0.019(3) 0.023(3) -0.006(3) -0.017(3) 0.002(3)
C68 0.040(4) 0.022(3) 0.030(3) -0.014(3) -0.017(3) 0.005(3)
C70 0.045(5) 0.052(5) 0.033(4) -0.012(3) -0.020(4) 0.005(4)
C71 0.058(5) 0.023(4) 0.053(4) -0.016(3) -0.015(4) -0.012(3)
C72 0.047(4) 0.033(4) 0.037(3) -0.016(3) -0.025(3) 0.000(3)
C73 0.070(5) 0.015(3) 0.037(4) -0.004(3) -0.022(4) -0.010(3)
C74 0.050(5) 0.027(4) 0.040(4) -0.021(3) -0.018(4) 0.008(3)
C75 0.040(5) 0.039(4) 0.028(3) -0.013(3) -0.009(3) 0.006(3)
C76 0.057(5) 0.038(4) 0.047(4) -0.029(4) -0.032(4) 0.008(3)
C78 0.053(4) 0.035(4) 0.035(3) -0.021(3) -0.024(3) -0.001(3)
C79 0.060(5) 0.039(4) 0.042(4) -0.015(4) -0.029(4) -0.009(4)
C80 0.051(4) 0.024(3) 0.033(3) -0.013(3) -0.026(3) 0.006(3)
C81 0.063(5) 0.031(4) 0.033(4) -0.016(3) -0.026(4) 0.010(3)
C82 0.068(5) 0.026(4) 0.031(3) -0.012(3) -0.024(3) 0.004(3)
C84 0.051(4) 0.033(4) 0.026(3) -0.017(3) -0.012(3) -0.001(3)
C85 0.049(5) 0.030(4) 0.032(3) -0.007(3) -0.012(3) -0.003(3)
C86 0.038(5) 0.047(4) 0.042(4) -0.024(4) -0.013(4) -0.002(3)
C87 0.059(5) 0.019(3) 0.030(3) -0.006(3) -0.021(3) -0.002(3)
C89 0.036(4) 0.029(3) 0.027(3) -0.013(3) -0.019(3) 0.002(3)
C90 0.043(4) 0.017(3) 0.045(4) -0.014(3) -0.027(3) 0.005(3)
C91 0.066(5) 0.024(3) 0.018(3) -0.009(3) -0.020(3) -0.001(3)
C92 0.029(4) 0.058(5) 0.050(4) -0.011(4) -0.001(4) -0.003(3)
C93 0.055(5) 0.032(4) 0.039(4) -0.018(3) -0.013(4) 0.002(3)
C94 0.062(5) 0.031(4) 0.035(4) -0.011(3) -0.019(4) 0.002(3)
C95 0.059(5) 0.027(4) 0.031(3) -0.012(3) -0.024(3) 0.009(3)
C96 0.052(4) 0.030(4) 0.031(3) -0.018(3) -0.019(3) 0.003(3)
C97 0.026(4) 0.043(4) 0.040(4) -0.016(3) 0.000(3) -0.001(3)
C98 0.035(4) 0.042(4) 0.045(4) -0.017(3) -0.023(3) 0.002(3)
C100 0.047(5) 0.039(4) 0.029(3) -0.014(3) -0.009(3) 0.004(3)
C101 0.047(5) 0.030(4) 0.056(4) -0.013(3) -0.020(4) -0.005(3)
C103 0.046(5) 0.038(4) 0.043(4) -0.019(3) -0.020(4) 0.007(3)
C104 0.054(5) 0.032(4) 0.040(4) -0.021(3) -0.016(3) 0.008(3)
C105 0.041(4) 0.029(3) 0.048(4) -0.021(3) -0.027(3) 0.011(3)
C107 0.039(4) 0.033(4) 0.040(4) -0.012(3) -0.016(3) 0.005(3)
C108 0.045(5) 0.034(4) 0.050(4) -0.017(3) -0.019(4) 0.008(3)
C109 0.064(6) 0.043(4) 0.050(4) -0.020(4) -0.029(4) -0.003(4)
C110 0.052(5) 0.018(3) 0.044(4) -0.010(3) -0.027(4) 0.006(3)
C111 0.058(5) 0.052(5) 0.044(4) -0.027(4) -0.020(4) 0.007(4)
C112 0.033(4) 0.035(4) 0.045(4) -0.016(3) -0.015(3) 0.001(3)
C113 0.025(4) 0.053(5) 0.043(4) -0.022(4) -0.010(3) 0.002(3)
C114 0.069(5) 0.022(3) 0.035(4) -0.011(3) -0.035(4) 0.011(3)
C115 0.064(5) 0.025(3) 0.035(3) -0.021(3) -0.034(3) 0.010(3)
C116 0.050(5) 0.070(5) 0.049(4) -0.039(4) -0.019(4) 0.015(4)
C117 0.045(4) 0.039(4) 0.048(4) -0.018(3) -0.027(4) 0.008(3)
C118 0.049(5) 0.051(5) 0.053(5) -0.022(4) -0.029(4) -0.001(4)
C120 0.051(5) 0.041(4) 0.054(4) -0.035(4) -0.012(4) 0.006(3)
C121 0.032(4) 0.041(4) 0.043(4) -0.023(3) -0.004(3) 0.007(3)
C122 0.032(4) 0.044(4) 0.035(4) -0.010(3) -0.007(3) 0.000(3)
C125 0.038(5) 0.053(5) 0.069(5) -0.016(4) -0.026(4) -0.003(4)
C126 0.048(5) 0.070(6) 0.068(5) -0.042(4) -0.005(4) -0.015(4)
C127 0.053(5) 0.045(5) 0.060(5) -0.018(4) -0.026(4) 0.003(4)
C129 0.053(5) 0.095(7) 0.066(5) -0.049(5) -0.031(5) 0.022(5)
C130 0.063(5) 0.054(5) 0.036(4) -0.018(3) -0.018(4) -0.010(4)
C132 0.046(5) 0.055(5) 0.046(4) -0.021(4) -0.005(4) -0.003(4)
C133 0.063(5) 0.031(4) 0.047(4) -0.020(3) -0.038(4) 0.005(3)
C134 0.040(5) 0.041(4) 0.054(4) -0.030(4) 0.000(4) -0.004(3)
C135 0.035(5) 0.042(4) 0.070(5) -0.041(4) -0.020(4) 0.012(3)
C137 0.046(5) 0.044(4) 0.047(4) -0.025(4) -0.012(4) -0.008(4)
C140 0.046(5) 0.046(5) 0.055(4) -0.010(4) -0.017(4) -0.006(4)
C141 0.057(6) 0.048(5) 0.064(5) -0.003(4) -0.026(4) -0.003(4)
C142 0.058(5) 0.039(4) 0.047(4) -0.032(3) -0.010(4) 0.006(4)
C143 0.066(6) 0.067(6) 0.082(6) -0.047(5) 0.003(5) -0.017(5)
C145 0.058(5) 0.062(5) 0.034(4) -0.020(4) -0.021(4) 0.010(4)
C147 0.074(7) 0.072(6) 0.083(6) -0.050(5) -0.011(5) -0.023(5)
C149 0.091(7) 0.041(5) 0.063(5) -0.016(4) -0.047(5) 0.008(4)
C150 0.057(5) 0.045(4) 0.068(5) -0.021(4) -0.032(4) -0.009(4)
C151 0.053(6) 0.099(7) 0.064(5) -0.044(5) -0.027(5) 0.020(5)
C152 0.060(6) 0.050(5) 0.064(5) -0.028(4) -0.014(4) -0.011(4)
C162 0.050(5) 0.042(5) 0.071(5) -0.005(4) -0.026(4) 0.003(4)
C168 0.067(6) 0.113(8) 0.056(5) -0.040(5) -0.032(5) 0.036(5)
C169 0.086(7) 0.061(5) 0.064(5) -0.051(4) 0.017(5) -0.017(5)
C172 0.068(6) 0.136(9) 0.033(4) -0.026(5) -0.011(4) 0.025(6)
C177 0.058(4) 0.065(4) 0.091(4) -0.019(3) -0.026(3) -0.004(3)
C178 0.046(5) 0.106(7) 0.040(4) -0.027(4) -0.021(4) 0.029(5)
C182 0.103(5) 0.076(4) 0.097(5) -0.060(4) -0.015(4) -0.007(4)
C183 0.063(6) 0.059(5) 0.067(5) -0.004(4) -0.030(5) -0.003(4)
C184 0.100(9) 0.151(11) 0.096(7) -0.035(7) -0.037(7) -0.017(7)
C226 0.143(10) 0.183(12) 0.090(7) -0.069(8) -0.090(7) 0.058(8)
C229 0.058(4) 0.066(4) 0.092(4) -0.014(3) -0.027(3) 0.002(3)
C250 0.112(5) 0.130(5) 0.090(5) -0.050(4) -0.057(4) 0.023(4)
C4 0.022(4) 0.029(4) 0.052(5) -0.007(4) -0.003(4) 0.002(3)
C5 0.022(4) 0.029(4) 0.052(5) -0.007(4) -0.003(4) 0.002(3)

loop_
_atom_type_symbol
_atom_type_description
_atom_type_scat_dispersion_real
_atom_type_scat_dispersion_imag
_atom_type_scat_source
C C 0.0030 0.0020 'International Tables Vol C Tables 4.2.6.8 and 6.1.1.4'
H H 0.0000 0.0000 'International Tables Vol C Tables 4.2.6.8 and 6.1.1.4'
Cu Cu 0.3200 1.2650 'International Tables Vol C Tables 4.2.6.8 and 6.1.1.4'
O O 0.0110 0.0060 'International Tables Vol C Tables 4.2.6.8 and 6.1.1.4'
S S 0.1250 0.1230 'International Tables Vol C Tables 4.2.6.8 and 6.1.1.4'

loop_
_geom_angle_atom_site_label_1
_geom_angle_atom_site_label_2
_geom_angle_atom_site_label_3
_geom_angle
_geom_angle_site_symmetry_1
_geom_angle_site_symmetry_3
O5 Cu1 Cu2 84.61(11) . .
O5 Cu1 O17 89.01(17) . .
O5 Cu1 O28 88.01(17) . .
O5 Cu1 O66 92.46(15) . .
O17 Cu1 Cu2 82.15(12) . .
O17 Cu1 O28 165.68(17) . .
O17 Cu1 O66 95.78(17) . .
O18 Cu1 Cu2 85.28(11) . .
O18 Cu1 O5 169.88(16) . .
O18 Cu1 O17 89.80(17) . .
O18 Cu1 O28 90.67(17) . .
O18 Cu1 O66 97.66(16) . .
O28 Cu1 Cu2 83.62(11) . .
O28 Cu1 O66 98.34(16) . .
O66 Cu1 Cu2 176.43(12) . .
O3 Cu2 Cu1 82.92(11) . .
O3 Cu2 O10 166.74(16) . .
O3 Cu2 O106 98.09(18) . .
O10 Cu2 Cu1 83.83(11) . .
O10 Cu2 O106 95.16(18) . .
O24 Cu2 Cu1 84.20(11) . .
O24 Cu2 O3 88.69(17) . .
O24 Cu2 O10 89.94(17) . .
O24 Cu2 O106 94.38(19) . .
O41 Cu2 Cu1 85.97(12) . .
O41 Cu2 O3 90.23(17) . .
O41 Cu2 O10 88.87(17) . .
O41 Cu2 O24 170.17(16) . .
O41 Cu2 O106 95.45(19) . .
O106 Cu2 Cu1 178.25(16) . .
O4 Cu3 Cu8 81.25(12) . .
O4 Cu3 O25 88.92(16) . 2_566
O9 Cu3 Cu8 82.50(12) . .
O9 Cu3 O4 163.48(17) . .
O9 Cu3 O25 107.46(16) . 2_566
O25 Cu3 Cu8 169.68(11) 2_566 .
O54 Cu3 Cu8 86.98(14) . .
O54 Cu3 O4 87.89(17) . .
O54 Cu3 O9 88.28(18) . .
O54 Cu3 O25 95.85(18) . 2_566
O54 Cu3 O65 172.13(19) . .
O65 Cu3 Cu8 85.26(14) . .
O65 Cu3 O4 92.25(17) . .
O65 Cu3 O9 89.38(18) . .
O65 Cu3 O25 92.02(18) . 2_566
O2 Cu4 Cu5 83.19(11) . .
O2 Cu4 O26 88.39(18) . .
O2 Cu4 O27 172.01(16) . 2_556
O2 Cu4 O32 90.69(18) . .
O2 Cu4 O123 92.97(19) . .
O26 Cu4 Cu5 81.47(12) . .
O26 Cu4 O123 97.57(18) . .
O27 Cu4 Cu5 88.99(11) 2_556 .
O27 Cu4 O26 88.82(19) 2_556 .
O27 Cu4 O32 90.01(18) 2_556 .
O27 Cu4 O123 94.82(19) 2_556 .
O32 Cu4 Cu5 83.12(11) . .
O32 Cu4 O26 164.57(16) . .
O32 Cu4 O123 97.87(18) . .
O123 Cu4 Cu5 176.06(15) . .
O6 Cu5 Cu4 84.97(10) . .
O6 Cu5 O11 110.59(15) . 2_547
O6 Cu5 O29 165.26(15) . 2_556
O11 Cu5 Cu4 164.41(11) 2_547 .
O29 Cu5 Cu4 80.39(11) 2_556 .
O29 Cu5 O11 84.07(15) 2_556 2_547
O42 Cu5 Cu4 85.37(12) . .
O42 Cu5 O6 90.78(19) . .
O42 Cu5 O11 93.30(16) . 2_547
O42 Cu5 O29 89.82(18) . 2_556
O42 Cu5 O53 172.26(17) . .
O53 Cu5 Cu4 86.92(12) . .
O53 Cu5 O6 89.17(19) . .
O53 Cu5 O11 93.96(17) . 2_547
O53 Cu5 O29 88.26(19) . 2_556
O30 Cu6 Cu9 84.14(13) . .
O30 Cu6 O69 167.95(18) . .
O30 Cu6 O153 97.3(2) . .
O33 Cu6 Cu9 83.43(13) 2_556 .
O33 Cu6 O30 87.20(19) 2_556 .
O33 Cu6 O69 90.25(19) 2_556 .
O33 Cu6 O153 93.5(2) 2_556 .
O37 Cu6 Cu9 86.66(12) . .
O37 Cu6 O30 90.53(19) . .
O37 Cu6 O33 170.01(18) . 2_556
O37 Cu6 O69 89.96(19) . .
O37 Cu6 O153 96.5(2) . .
O69 Cu6 Cu9 83.87(13) . .
O69 Cu6 O153 94.6(2) . .
O153 Cu6 Cu9 176.51(16) . .
O16 Cu7 Cu10 83.81(14) . .
O16 Cu7 O99 96.54(19) . 1_456
O47 Cu7 Cu10 87.67(13) 2_556 .
O47 Cu7 O16 89.73(19) 2_556 .
O47 Cu7 O49 88.33(19) 2_556 .
O47 Cu7 O83 170.4(2) 2_556 .
O47 Cu7 O99 102.73(18) 2_556 1_456
O49 Cu7 Cu10 85.98(14) . .
O49 Cu7 O16 169.7(2) . .
O49 Cu7 O83 89.12(19) . .
O49 Cu7 O99 93.77(19) . 1_456
O83 Cu7 Cu10 82.97(14) . .
O83 Cu7 O16 91.14(18) . .
O83 Cu7 O99 86.63(19) . 1_456
O99 Cu7 Cu10 169.60(13) 1_456 .
O13 Cu8 Cu3 86.66(13) . .
O13 Cu8 O14 172.14(18) . .
O13 Cu8 O31 87.98(18) . .
O13 Cu8 O60 91.47(17) . .
O13 Cu8 O131 94.4(2) . .
O14 Cu8 Cu3 85.58(13) . .
O14 Cu8 O31 89.59(19) . .
O14 Cu8 O60 88.78(18) . .
O14 Cu8 O131 93.4(2) . .
O31 Cu8 Cu3 80.79(13) . .
O31 Cu8 O60 163.78(18) . .
O31 Cu8 O131 99.5(2) . .
O60 Cu8 Cu3 83.00(13) . .
O60 Cu8 O131 96.7(2) . .
O131 Cu8 Cu3 178.92(16) . .
O20 Cu9 Cu6 85.40(13) . .
O20 Cu9 O40 89.5(2) . 2_556
O20 Cu9 O57 91.0(2) . .
O20 Cu9 O58 94.08(19) . .
O40 Cu9 Cu6 86.04(13) 2_556 .
O40 Cu9 O57 168.06(17) 2_556 .
O40 Cu9 O58 98.25(17) 2_556 .
O56 Cu9 Cu6 84.36(13) . .
O56 Cu9 O20 169.20(18) . .
O56 Cu9 O40 86.42(18) . 2_556
O56 Cu9 O57 90.94(19) . .
O56 Cu9 O58 96.38(19) . .
O57 Cu9 Cu6 82.11(12) . .
O57 Cu9 O58 93.61(17) . .
O58 Cu9 Cu6 175.68(13) . .
O23 Cu10 Cu7 85.88(14) . .
O23 Cu10 O124 96.3(2) . .
O44 Cu10 Cu7 83.34(13) . .
O44 Cu10 O23 88.45(19) . .
O44 Cu10 O124 94.4(2) . .
O45 Cu10 Cu7 85.15(15) . .
O45 Cu10 O23 91.38(19) . .
O45 Cu10 O44 168.47(19) . .
O45 Cu10 O64 89.12(19) . 2_556
O45 Cu10 O124 97.1(2) . .
O64 Cu10 Cu7 82.41(13) 2_556 .
O64 Cu10 O23 168.20(19) 2_556 .
O64 Cu10 O44 88.72(19) 2_556 .
O64 Cu10 O124 95.3(2) 2_556 .
O124 Cu10 Cu7 176.81(17) . .
O15 Cu11 Cu12 178.17(15) . .
O39 Cu11 Cu12 84.37(13) 2_556 .
O39 Cu11 O15 93.8(2) 2_556 .
O39 Cu11 O77 89.7(2) 2_556 .
O55 Cu11 Cu12 82.70(12) . .
O55 Cu11 O15 97.11(18) . .
O55 Cu11 O39 89.49(19) . 2_556
O55 Cu11 O67 89.86(19) . .
O55 Cu11 O77 167.97(18) . .
O67 Cu11 Cu12 85.60(13) . .
O67 Cu11 O15 96.2(2) . .
O67 Cu11 O39 169.95(19) . 2_556
O67 Cu11 O77 88.84(19) . .
O77 Cu11 Cu12 85.27(14) . .
O77 Cu11 O15 94.92(19) . .
O34 Cu12 Cu11 84.53(14) 2_556 .
O34 Cu12 O102 89.9(2) 2_556 .
O34 Cu12 O144 96.3(2) 2_556 .
O52 Cu12 Cu11 83.98(13) . .
O52 Cu12 O34 168.51(19) . 2_556
O52 Cu12 O102 88.73(19) . .
O52 Cu12 O144 95.2(2) . .
O62 Cu12 Cu11 86.52(13) . .
O62 Cu12 O34 88.87(19) . 2_556
O62 Cu12 O52 90.57(19) . .
O62 Cu12 O102 170.06(19) . .
O62 Cu12 O144 94.7(2) . .
O102 Cu12 Cu11 83.55(13) . .
O102 Cu12 O144 95.2(2) . .
O144 Cu12 Cu11 178.53(19) . .
O66 S1 C184 105.8(4) . .
O66 S1 C226 106.1(4) . .
C184 S1 C226 98.8(5) . .
O15 S7 C33 89.4(7) . .
O15 S7 C47 104.8(6) . .
C33 S7 C47 111.3(8) . .
C7 O1A H1A 108.7 . .
C12 O2 Cu4 123.7(4) . .
C19 O3 Cu2 121.8(3) . .
C63 O4 Cu3 122.4(4) . .
C22 O5 Cu1 121.4(3) . .
C12 O6 Cu5 121.1(3) . .
C1 O7 H7 108.1 . .
C3 O8 H8 107.8 . .
C91 O9 Cu3 123.1(4) . .
C22 O10 Cu2 120.6(4) . .
C90 O11 Cu5 131.2(4) . 2_547
C63 O13 Cu8 120.5(4) . .
C91 O14 Cu8 120.5(4) . .
S7 O15 Cu11 137.5(3) . .
C118 O16 Cu7 122.9(5) . .
C74 O17 Cu1 123.2(4) . .
C19 O18 Cu1 121.7(4) . .
C182 O19 H19 110.0 . .
C182 O1 H1 109.5 . .
C71 O20 Cu9 120.8(4) . .
C46 O23 Cu10 120.3(4) . .
C114 O24 Cu2 123.3(4) . .
C133 O25 Cu3 127.0(4) . 2_566
C79 O26 Cu4 126.0(4) . .
C76 O27 Cu4 117.6(4) . 2_556
C114 O28 Cu1 121.1(4) . .
C76 O29 Cu5 125.3(4) . 2_556
C21 O30 Cu6 121.6(4) . .
C8 O31 Cu8 124.9(4) . .
C50 O32 Cu4 123.6(4) . .
C135 O33 Cu6 123.5(4) . 2_556
C70 O34 Cu12 122.8(4) . 2_556
C101 O37 Cu6 119.8(4) . .
C70 O39 Cu11 122.6(5) . 2_556
C135 O40 Cu9 119.8(4) . 2_556
C74 O41 Cu2 120.8(4) . .
C50 O42 Cu5 121.4(4) . .
C59 O43 H43 109.2 . .
C86 O44 Cu10 123.3(4) . .
C118 O45 Cu10 121.1(4) . .
C48 O47 Cu7 119.0(4) . 2_556
C86 O49 Cu7 119.9(4) . .
C97 O52 Cu12 122.6(4) . .
C79 O53 Cu5 120.3(4) . .
C8 O54 Cu3 119.3(4) . .
C75 O55 Cu11 124.2(4) . .
C21 O56 Cu9 122.2(4) . .
C101 O57 Cu9 123.2(4) . .
C4 O58 Cu9 129.6(5) . .
C5 O58 Cu9 130.0(6) . .
C38 O60 Cu8 121.5(4) . .
C75 O62 Cu12 120.0(4) . .
C48 O64 Cu10 126.0(4) . 2_556
C38 O65 Cu3 119.6(4) . .
Cu1 O66 H66 122.6 . .
S1 O66 Cu1 127.8(2) . .
S1 O66 H66 108.5 . .
C97 O67 Cu11 120.8(4) . .
C71 O69 Cu6 123.6(4) . .
C113 O77 Cu11 121.1(4) . .
C46 O83 Cu7 124.6(5) . .
C116 O88 H88 109.7 . .
Cu7 O99 H99 36.3 1_654 .
C132 O99 Cu7 134.0(4) . 1_654
C132 O99 H99 109.1 . .
C113 O102 Cu12 124.0(4) . .
Cu2 O106 H10A 114.2 . .
Cu2 O106 H10B 111.7 . .
H10A O106 H10B 105.3 . .
Cu4 O123 H12A 110.0 . .
Cu4 O123 H12B 109.8 . .
H12A O123 H12B 108.4 . .
Cu10 O124 H12C 109.1 . .
Cu10 O124 H12D 109.4 . .
H12C O124 H12D 109.4 . .
Cu8 O131 H13A 108.4 . .
Cu8 O131 H13B 109.2 . .
H13A O131 H13B 109.4 . .
C125 O139 H139 108.9 . .
Cu12 O144 H14A 112.6 . .
Cu12 O144 H14B 111.3 . .
H14A O144 H14B 106.3 . .
C147 O148 H148 109.9 . .
Cu6 O153 H15A 109.6 . .
Cu6 O153 H15B 109.9 . .
H15A O153 H15B 109.0 . .
C172 O202 H202 107.9 . .
O7 C1 C183 117.1(7) . .
C162 C1 O7 121.0(7) . .
C162 C1 C183 121.9(6) . .
C3 C2 H2 121.0 . .
C151 C2 H2 121.0 . .
C151 C2 C3 118.0(10) . .
O8 C3 C2 119.6(11) . .
O8 C3 C250 121.3(11) . .
C2 C3 C250 118.1(12) . .
C177 C7 O1A 120.4(8) . .
C177 C7 C229 122.9(8) . .
C229 C7 O1A 116.7(8) . .
O31 C8 O54 127.3(6) . .
O31 C8 C109 117.9(6) . .
O54 C8 C109 114.6(6) . .
O2 C12 C68 116.8(5) . .
O6 C12 O2 125.1(5) . .
O6 C12 C68 118.0(5) . .
O3 C19 C95 116.0(5) . .
O18 C19 O3 126.1(5) . .
O18 C19 C95 117.9(5) . .
O30 C21 C100 115.2(5) . .
O56 C21 O30 126.9(6) . .
O56 C21 C100 117.9(6) . .
O5 C22 O10 127.3(5) . .
O5 C22 C51 116.0(5) . .
O10 C22 C51 116.7(5) . .
S7 C33 H33A 109.5 . .
S7 C33 H33B 109.5 . .
S7 C33 H33C 109.5 . .
H33A C33 H33B 109.5 . .
H33A C33 H33C 109.5 . .
H33B C33 H33C 109.5 . .
C129 C35 H35 119.9 . .
C129 C35 C151 120.3(7) . .
C151 C35 H35 119.9 . .
C51 C36 H36 120.7 . .
C51 C36 C68 118.7(5) . .
C68 C36 H36 120.7 . .
O60 C38 O65 129.2(6) . .
O60 C38 C104 117.9(6) . .
O65 C38 C104 112.9(6) . .
O23 C46 C137 115.6(6) . .
O83 C46 O23 126.0(6) . .
O83 C46 C137 118.3(6) . .
S7 C47 H47A 109.5 . .
S7 C47 H47B 109.5 . .
S7 C47 H47C 109.5 . .
H47A C47 H47B 109.5 . .
H47A C47 H47C 109.5 . .
H47B C47 H47C 109.5 . .
O47 C48 C121 117.1(5) . .
O64 C48 O47 124.8(6) . .
O64 C48 C121 118.0(6) . .
O32 C50 O42 125.7(6) . .
O32 C50 C107 117.6(5) . .
O42 C50 C107 116.6(5) . .
C36 C51 C22 118.9(5) . .
C36 C51 C72 120.8(5) . .
C72 C51 C22 120.1(5) . .
O43 C59 C73 116.8(5) . .
C82 C59 O43 122.7(5) . .
C82 C59 C73 120.5(6) . .
C68 C61 H61 120.2 . .
C68 C61 C90 119.7(5) . .
C90 C61 H61 120.2 . .
O4 C63 C87 116.1(6) . .
O13 C63 O4 127.0(5) . .
O13 C63 C87 116.9(5) . .
C36 C68 C12 118.3(5) . .
C61 C68 C12 121.0(5) . .
C61 C68 C36 120.5(5) . .
O34 C70 C129 116.7(6) . .
O39 C70 O34 125.6(7) . .
O39 C70 C129 117.6(7) . .
O20 C71 C120 115.5(6) . .
O69 C71 O20 126.2(7) . .
O69 C71 C120 118.2(6) . .
C51 C72 H72 119.8 . .
C90 C72 C51 120.3(6) . .
C90 C72 H72 119.8 . .
C59 C73 H73 119.5 . .
C59 C73 C87 120.9(5) . .
C87 C73 H73 119.5 . .
O17 C74 O41 125.3(6) . .
O17 C74 C110 117.7(6) . .
O41 C74 C110 117.0(6) . .
O55 C75 O62 126.4(6) . .
O55 C75 C98 117.2(6) . .
O62 C75 C98 116.4(5) . .
O27 C76 C89 116.4(5) . .
O29 C76 O27 126.7(6) . .
O29 C76 C89 116.8(5) . .
C80 C78 H78 120.0 . .
C133 C78 H78 120.0 . .
C133 C78 C80 119.9(6) . .
O26 C79 O53 124.7(6) . .
O26 C79 C140 118.8(6) . .
O53 C79 C140 116.5(6) . .
C78 C80 C91 118.7(5) . .
C96 C80 C78 120.5(5) . .
C96 C80 C91 120.8(5) . .
C100 C81 H81 119.8 . .
C100 C81 C104 120.4(6) . .
C104 C81 H81 119.8 . .
C59 C82 H82 120.2 . .
C95 C82 C59 119.5(5) . .
C95 C82 H82 120.2 . .
C87 C84 H84 121.0 . .
C95 C84 H84 121.0 . .
C95 C84 C87 118.1(6) . .
C110 C85 H85 120.4 . .
C122 C85 H85 120.4 . .
C122 C85 C110 119.3(6) . .
O44 C86 O49 127.5(6) . .
O44 C86 C145 116.1(6) . .
O49 C86 C145 116.4(6) . .
C73 C87 C63 121.5(5) . .
C73 C87 C84 118.9(5) . .
C84 C87 C63 119.2(6) . .
C96 C89 C76 116.8(5) . .
C115 C89 C76 119.7(5) . .
C115 C89 C96 123.5(6) . .
O11 C90 C61 119.6(5) . .
O11 C90 C72 120.2(5) . .
C72 C90 C61 120.0(5) . .
O9 C91 O14 127.2(5) . .
O9 C91 C80 118.7(5) . .
O14 C91 C80 114.1(5) . .
C116 C92 H92 120.7 . .
C122 C92 H92 120.7 . .
C122 C92 C116 118.6(7) . .
C120 C93 H93 119.5 . .
C121 C93 H93 119.5 . .
C121 C93 C120 121.1(6) . .
C107 C94 H94 119.4 . .
C112 C94 H94 119.4 . .
C112 C94 C107 121.1(6) . .
C82 C95 C19 119.8(5) . .
C82 C95 C84 121.9(6) . .
C84 C95 C19 118.2(5) . .
C80 C96 C89 119.1(6) . .
C80 C96 H96 120.5 . .
C89 C96 H96 120.5 . .
O52 C97 C122 115.7(6) . .
O67 C97 O52 126.9(7) . .
O67 C97 C122 117.4(6) . .
C117 C98 C75 121.0(6) . .
C149 C98 C75 120.0(6) . .
C149 C98 C117 118.8(6) . .
C81 C100 C21 121.1(6) . .
C81 C100 C143 119.0(7) . .
C143 C100 C21 119.9(6) . .
O37 C101 O57 127.7(6) . .
O37 C101 C108 116.9(5) . .
O57 C101 C108 115.1(6) . .
C105 C103 C114 118.0(6) . .
C178 C103 C105 120.2(7) . .
C178 C103 C114 121.7(6) . .
C81 C104 C38 118.1(6) . .
C169 C104 C38 121.5(6) . .
C169 C104 C81 120.3(6) . .
C103 C105 H105 120.3 . .
C145 C105 C103 119.3(6) . .
C145 C105 H105 120.3 . .
C94 C107 C50 120.8(5) . .
C94 C107 C183 118.3(6) . .
C183 C107 C50 120.8(6) . .
C117 C108 C101 118.7(6) . .
C150 C108 C101 122.8(6) . .
C150 C108 C117 118.5(6) . .
C130 C109 C8 119.2(7) . .
C152 C109 C8 121.5(7) . .
C152 C109 C130 119.2(7) . .
C85 C110 C74 120.4(6) . .
C85 C110 C111 121.3(6) . .
C111 C110 C74 118.3(6) . .
C110 C111 H111 120.8 . .
C116 C111 C110 118.3(6) . .
C116 C111 H111 120.8 . .
C94 C112 C135 119.5(5) . .
C162 C112 C94 120.3(6) . .
C162 C112 C135 120.2(6) . .
O77 C113 O102 125.7(6) . .
O77 C113 C141 118.3(6) . .
O102 C113 C141 115.9(6) . .
O24 C114 C103 117.2(5) . .
O28 C114 O24 124.9(6) . .
O28 C114 C103 118.0(5) . .
C89 C115 H115 121.7 . .
C89 C115 C133 116.6(5) . .
C133 C115 H115 121.7 . .
O88 C116 C92 119.5(7) . .
O88 C116 C111 119.4(6) . .
C92 C116 C111 120.8(7) . .
C98 C117 C108 121.1(6) . .
C98 C117 H117 119.5 . .
C108 C117 H117 119.5 . .
O16 C118 O45 126.6(6) . .
O16 C118 C151 118.8(7) . .
O45 C118 C151 114.5(7) . .
C93 C120 C71 118.5(6) . .
C93 C120 C134 120.4(6) . .
C134 C120 C71 120.7(6) . .
C93 C121 C48 118.9(6) . .
C93 C121 C142 119.8(6) . .
C142 C121 C48 121.2(6) . .
C85 C122 C92 121.6(7) . .
C85 C122 C97 119.4(6) . .
C92 C122 C97 119.0(6) . .
O139 C125 C149 121.4(6) . .
O139 C125 C150 119.8(6) . .
C150 C125 C149 118.7(6) . .
C137 C126 H126 119.5 . .
C137 C126 C147 121.0(7) . .
C147 C126 H126 119.5 . .
C140 C127 H127 119.4 . .
C141 C127 H127 119.4 . .
C141 C127 C140 121.2(7) . .
C35 C129 C70 121.5(7) . .
C250 C129 C35 119.0(8) . .
C250 C129 C70 119.5(7) . .
C109 C130 H130 119.5 . .
C137 C130 C109 121.1(7) . .
C137 C130 H130 119.5 . .
O99 C132 C134 120.5(6) . .
C142 C132 O99 116.8(7) . .
C142 C132 C134 122.6(6) . .
O25 C133 C78 120.1(6) . .
O25 C133 C115 119.8(5) . .
C78 C133 C115 120.1(6) . .
C120 C134 C132 117.0(6) . .
C120 C134 H134 121.5 . .
C132 C134 H134 121.5 . .
O33 C135 C112 115.1(6) . .
O40 C135 O33 126.8(6) . .
O40 C135 C112 118.2(6) . .
C126 C137 C46 119.2(7) . .
C126 C137 C130 118.9(7) . .
C130 C137 C46 121.8(7) . .
C127 C140 C79 118.6(6) . .
C177 C140 C79 118.5(6) . .
C177 C140 C127 122.9(7) . .
C127 C141 C113 122.3(7) . .
C127 C141 C229 118.0(7) . .
C229 C141 C113 119.6(7) . .
C121 C142 H142 120.6 . .
C132 C142 C121 118.8(6) . .
C132 C142 H142 120.6 . .
C100 C143 H143 120.3 . .
C182 C143 C100 119.5(8) . .
C182 C143 H143 120.3 . .
C105 C145 C86 119.5(6) . .
C105 C145 C168 121.6(6) . .
C168 C145 C86 118.8(7) . .
C126 C147 O148 118.4(8) . .
C152 C147 O148 121.4(7) . .
C152 C147 C126 120.1(8) . .
C98 C149 C125 121.2(6) . .
C98 C149 H149 119.4 . .
C125 C149 H149 119.4 . .
C108 C150 H150 119.2 . .
C125 C150 C108 121.6(6) . .
C125 C150 H150 119.2 . .
C2 C151 C118 116.7(7) . .
C35 C151 C2 122.3(7) . .
C35 C151 C118 120.8(7) . .
C109 C152 C147 119.7(7) . .
C109 C152 H152 120.2 . .
C147 C152 H152 120.2 . .
C1 C162 C112 119.6(7) . .
C1 C162 H162 120.2 . .
C112 C162 H162 120.2 . .
C145 C168 H168 121.8 . .
C145 C168 C172 116.5(7) . .
C172 C168 H168 121.8 . .
C104 C169 H169 120.3 . .
C182 C169 C104 119.3(7) . .
C182 C169 H169 120.3 . .
C168 C172 O202 118.1(8) . .
C178 C172 O202 120.3(7) . .
C178 C172 C168 121.6(7) . .
C7 C177 H177 121.7 . .
C140 C177 C7 116.6(8) . .
C140 C177 H177 121.7 . .
C103 C178 C172 120.6(7) . .
C103 C178 H178 119.7 . .
C172 C178 H178 119.7 . .
C143 C182 O19 116.0(10) . .
C143 C182 O1 115.7(11) . .
C143 C182 C169 121.5(9) . .
C169 C182 O19 119.8(10) . .
C169 C182 O1 119.3(11) . .
C1 C183 C107 118.5(7) . .
C1 C183 H183 120.7 . .
C107 C183 H183 120.7 . .
S1 C184 H18A 109.5 . .
S1 C184 H18B 109.5 . .
S1 C184 H18C 109.5 . .
H18A C184 H18B 109.5 . .
H18A C184 H18C 109.5 . .
H18B C184 H18C 109.5 . .
S1 C226 H22A 109.5 . .
S1 C226 H22B 109.5 . .
S1 C226 H22C 109.5 . .
H22A C226 H22B 109.5 . .
H22A C226 H22C 109.5 . .
H22B C226 H22C 109.5 . .
C7 C229 H229 120.9 . .
C141 C229 C7 118.2(8) . .
C141 C229 H229 120.9 . .
C3 C250 H250 119.1 . .
C129 C250 C3 121.9(10) . .
C129 C250 H250 119.1 . .
O58 C4 H4A 109.5 . .
O58 C4 H4B 109.5 . .
O58 C4 H4C 109.5 . .
H4A C4 H4B 109.5 . .
H4A C4 H4C 109.5 . .
H4B C4 H4C 109.5 . .
O58 C5 H5A 109.5 . .
O58 C5 H5B 109.5 . .
O58 C5 H5C 109.5 . .
H5A C5 H5B 109.5 . .
H5A C5 H5C 109.5 . .
H5B C5 H5C 109.5 . .

loop_
_geom_bond_atom_site_label_1
_geom_bond_atom_site_label_2
_geom_bond_distance
_geom_bond_site_symmetry_2
Cu1 Cu2 2.6212(9) .
Cu1 O5 1.959(4) .
Cu1 O17 1.975(4) .
Cu1 O18 1.936(4) .
Cu1 O28 2.013(4) .
Cu1 O66 2.117(4) .
Cu2 O3 1.962(4) .
Cu2 O10 1.973(4) .
Cu2 O24 1.956(4) .
Cu2 O41 1.951(4) .
Cu2 O106 2.181(5) .
Cu3 Cu8 2.6311(10) .
Cu3 O4 2.005(4) .
Cu3 O9 1.979(4) .
Cu3 O25 2.130(4) 2_566
Cu3 O54 1.937(4) .
Cu3 O65 1.942(4) .
Cu4 Cu5 2.6225(9) .
Cu4 O2 1.935(4) .
Cu4 O26 1.976(4) .
Cu4 O27 1.940(4) 2_556
Cu4 O32 1.964(4) .
Cu4 O123 2.153(5) .
Cu5 O6 1.965(4) .
Cu5 O11 2.150(4) 2_547
Cu5 O29 1.983(4) 2_556
Cu5 O42 1.924(4) .
Cu5 O53 1.961(4) .
Cu6 Cu9 2.6143(10) .
Cu6 O30 1.957(5) .
Cu6 O33 1.952(4) 2_556
Cu6 O37 1.948(4) .
Cu6 O69 1.968(4) .
Cu6 O153 2.174(5) .
Cu7 Cu10 2.6102(11) .
Cu7 O16 1.957(4) .
Cu7 O47 1.940(4) 2_556
Cu7 O49 1.947(4) .
Cu7 O83 1.957(4) .
Cu7 O99 2.181(5) 1_456
Cu8 O13 1.934(4) .
Cu8 O14 1.942(4) .
Cu8 O31 1.975(5) .
Cu8 O60 1.985(4) .
Cu8 O131 2.138(6) .
Cu9 O20 1.962(5) .
Cu9 O40 1.974(4) 2_556
Cu9 O56 1.952(5) .
Cu9 O57 1.974(4) .
Cu9 O58 2.155(4) .
Cu10 O23 1.963(4) .
Cu10 O44 1.960(4) .
Cu10 O45 1.942(4) .
Cu10 O64 1.954(4) 2_556
Cu10 O124 2.162(5) .
Cu11 Cu12 2.6160(10) .
Cu11 O15 2.165(5) .
Cu11 O39 1.976(5) 2_556
Cu11 O55 1.959(4) .
Cu11 O67 1.974(5) .
Cu11 O77 1.991(4) .
Cu12 O34 1.960(5) 2_556
Cu12 O52 1.960(4) .
Cu12 O62 1.956(4) .
Cu12 O102 1.974(4) .
Cu12 O144 2.193(5) .
S1 O66 1.468(4) .
S1 C184 1.784(9) .
S1 C226 1.810(8) .
S7 O15 1.375(6) .
S7 C33 1.559(16) .
S7 C47 1.913(17) .
O1A H1A 0.8198 .
O1A C7 1.421(10) .
O2 C12 1.261(6) .
O3 C19 1.277(7) .
O4 C63 1.244(7) .
O5 C22 1.247(6) .
O6 C12 1.251(6) .
O7 H7 0.8201 .
O7 C1 1.374(8) .
O8 H8 0.8192 .
O8 C3 1.397(13) .
O9 C91 1.236(7) .
O10 C22 1.264(6) .
O11 Cu5 2.150(4) 2_547
O11 C90 1.356(6) .
O13 C63 1.239(7) .
O14 C91 1.261(7) .
O16 C118 1.230(8) .
O17 C74 1.262(7) .
O18 C19 1.243(6) .
O19 H19 0.8201 .
O19 C182 1.376(16) .
O1 H1 0.8200 .
O1 C182 1.499(17) .
O20 C71 1.287(7) .
O23 C46 1.262(8) .
O24 C114 1.266(7) .
O25 Cu3 2.130(4) 2_566
O25 C133 1.350(7) .
O26 C79 1.259(7) .
O27 Cu4 1.940(4) 2_556
O27 C76 1.276(7) .
O28 C114 1.259(6) .
O29 Cu5 1.984(4) 2_556
O29 C76 1.258(7) .
O30 C21 1.252(7) .
O31 C8 1.231(7) .
O32 C50 1.230(6) .
O33 Cu6 1.952(4) 2_556
O33 C135 1.273(7) .
O34 Cu12 1.961(5) 2_556
O34 C70 1.263(7) .
O37 C101 1.232(7) .
O39 Cu11 1.976(5) 2_556
O39 C70 1.250(7) .
O40 Cu9 1.974(4) 2_556
O40 C135 1.249(7) .
O41 C74 1.263(7) .
O42 C50 1.288(6) .
O43 H43 0.8199 .
O43 C59 1.378(7) .
O44 C86 1.231(7) .
O45 C118 1.271(8) .
O47 Cu7 1.940(4) 2_556
O47 C48 1.319(7) .
O49 C86 1.274(7) .
O52 C97 1.281(7) .
O53 C79 1.261(7) .
O54 C8 1.247(7) .
O55 C75 1.258(7) .
O56 C21 1.235(6) .
O57 C101 1.253(7) .
O58 C4 1.549(13) .
O58 C5 1.414(12) .
O60 C38 1.195(7) .
O62 C75 1.262(7) .
O64 Cu10 1.954(4) 2_556
O64 C48 1.246(7) .
O65 C38 1.284(7) .
O66 H66 0.8538 .
O67 C97 1.244(7) .
O69 C71 1.232(7) .
O77 C113 1.253(7) .
O83 C46 1.240(7) .
O88 H88 0.8198 .
O88 C116 1.364(8) .
O99 Cu7 2.181(5) 1_654
O99 H99 0.8504 .
O99 C132 1.393(7) .
O102 C113 1.253(7) .
O106 H10A 0.9202 .
O106 H10B 0.9146 .
O123 H12A 0.8681 .
O123 H12B 0.8677 .
O124 H12C 0.8540 .
O124 H12D 0.8531 .
O131 H13A 0.8515 .
O131 H13B 0.8523 .
O139 H139 0.8197 .
O139 C125 1.340(7) .
O144 H14A 0.9023 .
O144 H14B 0.8989 .
O148 H148 0.8199 .
O148 C147 1.395(10) .
O153 H15A 0.8585 .
O153 H15B 0.8594 .
O202 H202 0.8202 .
O202 C172 1.412(9) .
C1 C162 1.346(9) .
C1 C183 1.391(10) .
C2 H2 0.9300 .
C2 C3 1.408(12) .
C2 C151 1.396(11) .
C3 C250 1.440(14) .
C7 C177 1.392(11) .
C7 C229 1.407(11) .
C8 C109 1.528(9) .
C12 C68 1.487(7) .
C19 C95 1.513(8) .
C21 C100 1.513(9) .
C22 C51 1.504(7) .
C33 H33A 0.9600 .
C33 H33B 0.9600 .
C33 H33C 0.9600 .
C35 H35 0.9300 .
C35 C129 1.383(9) .
C35 C151 1.389(10) .
C36 H36 0.9300 .
C36 C51 1.381(7) .
C36 C68 1.421(7) .
C38 C104 1.539(9) .
C46 C137 1.501(9) .
C47 H47A 0.9600 .
C47 H47B 0.9600 .
C47 H47C 0.9600 .
C48 C121 1.465(9) .
C50 C107 1.493(8) .
C51 C72 1.391(7) .
C59 C73 1.381(7) .
C59 C82 1.377(8) .
C61 H61 0.9300 .
C61 C68 1.381(7) .
C61 C90 1.400(8) .
C63 C87 1.484(7) .
C70 C129 1.469(10) .
C71 C120 1.510(9) .
C72 H72 0.9300 .
C72 C90 1.382(8) .
C73 H73 0.9300 .
C73 C87 1.392(8) .
C74 C110 1.480(9) .
C75 C98 1.501(8) .
C76 C89 1.519(8) .
C78 H78 0.9300 .
C78 C80 1.398(8) .
C78 C133 1.389(7) .
C79 C140 1.493(9) .
C80 C91 1.506(7) .
C80 C96 1.375(8) .
C81 H81 0.9300 .
C81 C100 1.362(8) .
C81 C104 1.387(9) .
C82 H82 0.9300 .
C82 C95 1.364(8) .
C84 H84 0.9300 .
C84 C87 1.416(8) .
C84 C95 1.406(7) .
C85 H85 0.9300 .
C85 C110 1.397(8) .
C85 C122 1.389(8) .
C86 C145 1.534(9) .
C89 C96 1.386(7) .
C89 C115 1.372(8) .
C92 H92 0.9300 .
C92 C116 1.412(10) .
C92 C122 1.406(9) .
C93 H93 0.9300 .
C93 C120 1.378(9) .
C93 C121 1.363(9) .
C94 H94 0.9300 .
C94 C107 1.381(8) .
C94 C112 1.374(8) .
C96 H96 0.9300 .
C97 C122 1.501(9) .
C98 C117 1.377(8) .
C98 C149 1.367(9) .
C100 C143 1.424(9) .
C101 C108 1.540(8) .
C103 C105 1.397(8) .
C103 C114 1.506(9) .
C103 C178 1.341(9) .
C104 C169 1.383(9) .
C105 H105 0.9300 .
C105 C145 1.355(8) .
C107 C183 1.402(8) .
C108 C117 1.397(8) .
C108 C150 1.376(9) .
C109 C130 1.388(9) .
C109 C152 1.367(10) .
C110 C111 1.414(8) .
C111 H111 0.9300 .
C111 C116 1.413(9) .
C112 C135 1.514(8) .
C112 C162 1.363(8) .
C113 C141 1.448(9) .
C115 H115 0.9300 .
C115 C133 1.446(8) .
C117 H117 0.9300 .
C118 C151 1.529(9) .
C120 C134 1.410(8) .
C121 C142 1.429(8) .
C125 C149 1.401(9) .
C125 C150 1.362(9) .
C126 H126 0.9300 .
C126 C137 1.344(10) .
C126 C147 1.387(10) .
C127 H127 0.9300 .
C127 C140 1.383(8) .
C127 C141 1.379(9) .
C129 C250 1.373(12) .
C130 H130 0.9300 .
C130 C137 1.375(9) .
C132 C134 1.419(10) .
C132 C142 1.344(9) .
C134 H134 0.9300 .
C140 C177 1.332(10) .
C141 C229 1.390(10) .
C142 H142 0.9300 .
C143 H143 0.9300 .
C143 C182 1.358(11) .
C145 C168 1.399(9) .
C147 C152 1.369(10) .
C149 H149 0.9300 .
C150 H150 0.9300 .
C152 H152 0.9300 .
C162 H162 0.9300 .
C168 H168 0.9300 .
C168 C172 1.400(10) .
C169 H169 0.9300 .
C169 C182 1.365(11) .
C172 C178 1.357(10) .
C177 H177 0.9300 .
C178 H178 0.9300 .
C183 H183 0.9300 .
C184 H18A 0.9600 .
C184 H18B 0.9600 .
C184 H18C 0.9600 .
C226 H22A 0.9600 .
C226 H22B 0.9600 .
C226 H22C 0.9600 .
C229 H229 0.9300 .
C250 H250 0.9300 .
C4 H4A 0.9600 .
C4 H4B 0.9600 .
C4 H4C 0.9600 .
C5 H5A 0.9600 .
C5 H5B 0.9600 .
C5 H5C 0.9600 .

loop_
_platon_squeeze_void_nr
_platon_squeeze_void_average_x
_platon_squeeze_void_average_y
_platon_squeeze_void_average_z
_platon_squeeze_void_volume
_platon_squeeze_void_count_electrons
_platon_squeeze_void_content
1 -0.008 0.015 0.408 6200 1514 ' '
